data_7127422
loop_
_publ_author_name
'Cabeza, Javier A.'
'Garc\'ia-\'Alvarez, Pablo'
'Laglera-G\'andara, Carlos J'
'P\'erez-Carre\~no, Enrique'

_publ_section_title
;
 A Z-type PGeP pincer germylene ligand in a T-shaped palladium(0) complex.
;
_journal_issue 90
_journal_name_full 'Chemical communications (Cambridge, England)'
_journal_page_first 14095
_journal_page_last 14097
_journal_paper_doi 10.1039/d0cc06614a
_journal_volume 56
_journal_year 2020
_chemical_formula_moiety 'C25 H42 Cl2 Ge N2 P2 Pd'
_chemical_formula_sum 'C25 H42 Cl2 Ge N2 P2 Pd'
_chemical_formula_weight 682.43
_space_group_crystal_system monoclinic
_space_group_IT_number 14
_space_group_name_Hall '-P 2ybc'
_space_group_name_H-M_alt 'P 1 21/c 1'
_atom_sites_solution_hydrogens geom
_audit_creation_method SHELXL-2014
_audit_update_record
;
2020-10-02 deposited with the CCDC.	2020-10-19 downloaded from the CCDC.
;
_cell_angle_alpha 90
_cell_angle_beta 106.665(2)
_cell_angle_gamma 90
_cell_formula_units_Z 4
_cell_length_a 11.4960(2)
_cell_length_b 18.4130(3)
_cell_length_c 14.6710(3)
_cell_measurement_reflns_used 11320
_cell_measurement_temperature 140(2)
_cell_measurement_theta_max 69.4910
_cell_measurement_theta_min 3.9980
_cell_volume 2975.06(10)
_computing_cell_refinement 'CrysAlisPro 1.171.38.43 (Rigaku Oxford Diffraction, 2015)'
_computing_data_collection 'CrysAlisPro 1.171.38.43 (Rigaku Oxford Diffraction, 2015)'
_computing_data_reduction 'CrysAlisPro 1.171.38.43 (Rigaku Oxford Diffraction, 2015)'
_computing_molecular_graphics 'MERCURY (Cambridge Crystallographic Data Centre: Cambridge, UK, 2020)'
_computing_publication_material 'SHELXL-2014 (Sheldrick, 2014)'
_computing_structure_refinement 'SHELXL-2014 (Sheldrick, 2014)'
_computing_structure_solution 'SIR-97 (Giacovazzo, 1999)'
_diffrn_ambient_temperature 140(2)
_diffrn_measured_fraction_theta_full 0.999
_diffrn_measured_fraction_theta_max 0.986
_diffrn_measurement_device_type 'Xcalibur, Onyx, Nova'
_diffrn_radiation_type CuK\a
_diffrn_radiation_wavelength 1.5418
_diffrn_reflns_av_R_equivalents 0.0433
_diffrn_reflns_av_unetI/netI 0.0368
_diffrn_reflns_Laue_measured_fraction_full 0.999
_diffrn_reflns_Laue_measured_fraction_max 0.986
_diffrn_reflns_limit_h_max 13
_diffrn_reflns_limit_h_min -12
_diffrn_reflns_limit_k_max 16
_diffrn_reflns_limit_k_min -22
_diffrn_reflns_limit_l_max 17
_diffrn_reflns_limit_l_min -17
_diffrn_reflns_number 16009
_diffrn_reflns_point_group_measured_fraction_full 0.999
_diffrn_reflns_point_group_measured_fraction_max 0.986
_diffrn_reflns_theta_full 67.680
_diffrn_reflns_theta_max 69.641
_diffrn_reflns_theta_min 3.957
_exptl_absorpt_coefficient_mu 8.908
_exptl_absorpt_correction_T_max 1.00000
_exptl_absorpt_correction_T_min 0.23726
_exptl_absorpt_correction_type multi-scan
_exptl_absorpt_process_details
;
CrysAlisPro 1.171.38.43 (Rigaku Oxford Diffraction, 2015)
Empirical absorption correction using spherical harmonics,
 implemented in SCALE3 ABSPACK scaling algorithm.
;
_exptl_crystal_colour yellow
_exptl_crystal_density_diffrn 1.524
_exptl_crystal_description fragment
_exptl_crystal_F_000 1392
_exptl_crystal_size_max 0.29
_exptl_crystal_size_mid 0.17
_exptl_crystal_size_min 0.06
_refine_diff_density_max 1.080
_refine_diff_density_min -0.849
_refine_diff_density_rms 0.098
_refine_ls_extinction_method none
_refine_ls_goodness_of_fit_ref 1.030
_refine_ls_hydrogen_treatment constr
_refine_ls_matrix_type full
_refine_ls_number_parameters 308
_refine_ls_number_reflns 5525
_refine_ls_number_restraints 0
_refine_ls_restrained_S_all 1.030
_refine_ls_R_factor_all 0.0392
_refine_ls_R_factor_gt 0.0363
_refine_ls_shift/su_max 0.001
_refine_ls_shift/su_mean 0.000
_refine_ls_structure_factor_coef Fsqd
_refine_ls_weighting_details 'w=1/[\s^2^(Fo^2^)+(0.0612P)^2^+1.1646P] where P=(Fo^2^+2Fc^2^)/3'
_refine_ls_weighting_scheme calc
_refine_ls_wR_factor_gt 0.0957
_refine_ls_wR_factor_ref 0.0998
_reflns_Friedel_coverage 0.000
_reflns_number_gt 5074
_reflns_number_total 5525
_reflns_threshold_expression 'I > 2\s(I)'
_cod_data_source_file d0cc06614a2.cif
_cod_data_source_block 2
_cod_depositor_comments 'Adding full bibliography for 7127422--7127423.cif.'
_cod_original_sg_symbol_H-M 'P 21/c'
_cod_database_code 7127422
_shelx_space_group_comment
;
The symmetry employed for this shelxl refinement is uniquely defined
by the following loop, which should always be used as a source of
symmetry information in preference to the above space-group names.
They are only intended as comments.
;
_shelxl_version_number 2014-3

loop_
_space_group_symop_operation_xyz
'x, y, z'
'-x, y+1/2, -z+1/2'
'-x, -y, -z'
'x, -y-1/2, z-1/2'

loop_
_atom_site_label
_atom_site_type_symbol
_atom_site_fract_x
_atom_site_fract_y
_atom_site_fract_z
_atom_site_U_iso_or_equiv
_atom_site_adp_type
_atom_site_occupancy
_atom_site_site_symmetry_order
_atom_site_calc_flag
_atom_site_refinement_flags_posn
_atom_site_refinement_flags_adp
_atom_site_refinement_flags_occupancy
_atom_site_disorder_assembly
_atom_site_disorder_group
C1 C 0.3854(5) 0.2668(3) 0.1671(6) 0.109(2) Uani 1 1 d . . . . .
H1A H 0.3108 0.2954 0.1440 0.163 Uiso 1 1 calc R U . . .
H1B H 0.4112 0.2495 0.1128 0.163 Uiso 1 1 calc R U . . .
H1C H 0.4493 0.2972 0.2079 0.163 Uiso 1 1 calc R U . . .
C2 C 0.3643(6) 0.2243(4) 0.3223(5) 0.114(2) Uani 1 1 d . . . . .
H2A H 0.4427 0.2470 0.3539 0.170 Uiso 1 1 calc R U . . .
H2B H 0.3532 0.1814 0.3584 0.170 Uiso 1 1 calc R U . . .
H2C H 0.2988 0.2591 0.3194 0.170 Uiso 1 1 calc R U . . .
C3 C 0.3617(4) 0.2023(2) 0.2239(4) 0.0677(13) Uani 1 1 d . . . . .
H3 H 0.4311 0.1680 0.2305 0.081 Uiso 1 1 calc R U . . .
C4 C 0.1373(5) 0.0524(2) 0.0239(3) 0.0592(10) Uani 1 1 d . . . . .
H4A H 0.0559 0.0729 0.0138 0.089 Uiso 1 1 calc R U . . .
H4B H 0.1517 0.0151 0.0735 0.089 Uiso 1 1 calc R U . . .
H4C H 0.1436 0.0307 -0.0354 0.089 Uiso 1 1 calc R U . . .
C5 C 0.2261(8) 0.1653(3) -0.0221(5) 0.109(2) Uani 1 1 d . . . . .
H5A H 0.2333 0.1396 -0.0787 0.163 Uiso 1 1 calc R U . . .
H5B H 0.2928 0.2002 -0.0011 0.163 Uiso 1 1 calc R U . . .
H5C H 0.1484 0.1912 -0.0375 0.163 Uiso 1 1 calc R U . . .
C6 C 0.2316(4) 0.1124(2) 0.0548(3) 0.0641(11) Uani 1 1 d . . . . .
H6 H 0.3127 0.0883 0.0686 0.077 Uiso 1 1 calc R U . . .
C7 C 0.0988(3) 0.21884(18) 0.1428(3) 0.0456(8) Uani 1 1 d . . . . .
H7A H 0.1053 0.2472 0.2014 0.055 Uiso 1 1 calc R U . . .
H7B H 0.1117 0.2529 0.0943 0.055 Uiso 1 1 calc R U . . .
C8 C -0.0269(3) 0.18875(18) 0.1078(3) 0.0433(7) Uani 1 1 d . . . . .
C9 C -0.1139(3) 0.1979(2) 0.0236(3) 0.0490(8) Uani 1 1 d . . . . .
H9 H -0.1068 0.2265 -0.0284 0.059 Uiso 1 1 calc R U . . .
C10 C -0.2175(3) 0.1570(2) 0.0271(3) 0.0495(8) Uani 1 1 d . . . . .
H10 H -0.2916 0.1531 -0.0224 0.059 Uiso 1 1 calc R U . . .
C11 C -0.1914(3) 0.12414(18) 0.1146(2) 0.0397(7) Uani 1 1 d . . . . .
C12 C -0.2734(3) 0.08241(18) 0.1600(2) 0.0400(7) Uani 1 1 d . . . . .
C13 C -0.3229(3) 0.13576(19) 0.2207(3) 0.0479(8) Uani 1 1 d . . . . .
H13A H -0.2553 0.1557 0.2713 0.072 Uiso 1 1 calc R U . . .
H13B H -0.3788 0.1101 0.2490 0.072 Uiso 1 1 calc R U . . .
H13C H -0.3662 0.1754 0.1804 0.072 Uiso 1 1 calc R U . . .
C14 C -0.3816(3) 0.0510(2) 0.0828(3) 0.0560(10) Uani 1 1 d . . . . .
H14A H -0.4272 0.0906 0.0440 0.084 Uiso 1 1 calc R U . . .
H14B H -0.4348 0.0245 0.1129 0.084 Uiso 1 1 calc R U . . .
H14C H -0.3519 0.0177 0.0423 0.084 Uiso 1 1 calc R U . . .
C15 C -0.2101(2) 0.02142(18) 0.2249(2) 0.0370(7) Uani 1 1 d . . . . .
C16 C -0.2541(3) -0.04172(18) 0.2494(3) 0.0447(8) Uani 1 1 d . . . . .
H16 H -0.3331 -0.0608 0.2214 0.054 Uiso 1 1 calc R U . . .
C17 C -0.1616(3) -0.07452(19) 0.3241(3) 0.0452(7) Uani 1 1 d . . . . .
H17 H -0.1674 -0.1193 0.3547 0.054 Uiso 1 1 calc R U . . .
C18 C -0.0636(3) -0.02989(17) 0.3434(2) 0.0367(6) Uani 1 1 d . . . . .
C19 C 0.0595(3) -0.0384(2) 0.4138(2) 0.0413(7) Uani 1 1 d . . . . .
H19A H 0.0595 -0.0831 0.4513 0.050 Uiso 1 1 calc R U . . .
H19B H 0.0737 0.0032 0.4584 0.050 Uiso 1 1 calc R U . . .
C20 C 0.1644(4) -0.1320(2) 0.3000(3) 0.0587(10) Uani 1 1 d . . . . .
H20 H 0.1344 -0.1669 0.3405 0.070 Uiso 1 1 calc R U . . .
C21 C 0.0673(5) -0.1260(2) 0.2050(3) 0.0665(11) Uani 1 1 d . . . . .
H21A H 0.0980 -0.0966 0.1612 0.100 Uiso 1 1 calc R U . . .
H21B H -0.0052 -0.1028 0.2144 0.100 Uiso 1 1 calc R U . . .
H21C H 0.0463 -0.1746 0.1782 0.100 Uiso 1 1 calc R U . . .
C22 C 0.2814(6) -0.1628(3) 0.2867(5) 0.098(2) Uani 1 1 d . . . . .
H22A H 0.2637 -0.2081 0.2504 0.147 Uiso 1 1 calc R U . . .
H22B H 0.3390 -0.1724 0.3491 0.147 Uiso 1 1 calc R U . . .
H22C H 0.3167 -0.1276 0.2521 0.147 Uiso 1 1 calc R U . . .
C23 C 0.3205(3) -0.0493(3) 0.4652(3) 0.0768(16) Uani 1 1 d . . . . .
H23 H 0.3913 -0.0615 0.4413 0.092 Uiso 1 1 calc R U . . .
C24 C 0.3460(4) 0.0253(5) 0.5123(4) 0.105(2) Uani 1 1 d . . . . .
H24A H 0.2756 0.0411 0.5322 0.158 Uiso 1 1 calc R U . . .
H24B H 0.3614 0.0604 0.4669 0.158 Uiso 1 1 calc R U . . .
H24C H 0.4174 0.0223 0.5681 0.158 Uiso 1 1 calc R U . . .
C25 C 0.3099(5) -0.1101(5) 0.5334(4) 0.130(3) Uani 1 1 d . . . . .
H25A H 0.3866 -0.1145 0.5840 0.194 Uiso 1 1 calc R U . . .
H25B H 0.2920 -0.1560 0.4985 0.194 Uiso 1 1 calc R U . . .
H25C H 0.2443 -0.0987 0.5615 0.194 Uiso 1 1 calc R U . . .
Cl1 Cl 0.03562(7) 0.17078(5) 0.39112(6) 0.0486(2) Uani 1 1 d . . . . .
Cl2 Cl 0.40093(7) 0.01240(5) 0.25694(6) 0.0500(2) Uani 1 1 d . . . . .
Ge1 Ge 0.02298(3) 0.09607(2) 0.27103(2) 0.03281(11) Uani 1 1 d . . . . .
N1 N -0.0740(2) 0.14394(15) 0.16554(19) 0.0386(6) Uani 1 1 d . . . . .
N2 N -0.0918(2) 0.02945(14) 0.28385(18) 0.0351(5) Uani 1 1 d . . . . .
P1 P 0.22188(7) 0.15011(5) 0.16886(7) 0.0434(2) Uani 1 1 d . . . . .
P2 P 0.18667(7) -0.04358(5) 0.36072(6) 0.0408(2) Uani 1 1 d . . . . .
Pd1 Pd 0.20884(2) 0.05314(2) 0.26577(2) 0.03576(10) Uani 1 1 d . . . . .

loop_
_atom_site_aniso_label
_atom_site_aniso_U_11
_atom_site_aniso_U_22
_atom_site_aniso_U_33
_atom_site_aniso_U_23
_atom_site_aniso_U_13
_atom_site_aniso_U_12
C1 0.066(3) 0.062(3) 0.213(8) -0.005(4) 0.066(4) -0.025(3)
C2 0.070(3) 0.134(5) 0.133(5) -0.074(5) 0.023(3) -0.044(4)
C3 0.0343(17) 0.053(2) 0.126(4) -0.020(2) 0.039(2) -0.0092(16)
C4 0.078(3) 0.055(2) 0.050(2) -0.0069(16) 0.027(2) -0.0056(19)
C5 0.174(7) 0.079(3) 0.099(4) 0.013(3) 0.082(5) -0.011(4)
C6 0.076(3) 0.062(2) 0.071(3) -0.0039(19) 0.049(2) -0.009(2)
C7 0.0370(16) 0.0412(17) 0.066(2) 0.0049(15) 0.0262(15) -0.0036(14)
C8 0.0385(16) 0.0425(17) 0.0565(19) 0.0005(14) 0.0258(15) -0.0026(14)
C9 0.0441(18) 0.055(2) 0.0541(19) 0.0151(16) 0.0234(16) 0.0056(15)
C10 0.0346(16) 0.063(2) 0.0508(19) 0.0081(16) 0.0122(14) 0.0011(15)
C11 0.0282(14) 0.0446(17) 0.0475(17) 0.0048(13) 0.0127(12) 0.0012(13)
C12 0.0223(13) 0.0470(17) 0.0511(18) 0.0055(14) 0.0113(13) 0.0019(13)
C13 0.0352(16) 0.0473(18) 0.068(2) 0.0131(16) 0.0248(16) 0.0108(14)
C14 0.0287(16) 0.072(3) 0.059(2) 0.0117(17) 0.0000(15) -0.0081(15)
C15 0.0216(13) 0.0442(17) 0.0454(16) 0.0002(13) 0.0098(12) -0.0002(11)
C16 0.0265(15) 0.0428(17) 0.062(2) 0.0037(15) 0.0091(14) -0.0041(13)
C17 0.0314(15) 0.0413(17) 0.063(2) 0.0090(15) 0.0133(14) 0.0021(14)
C18 0.0277(14) 0.0424(16) 0.0432(16) 0.0028(13) 0.0149(12) 0.0032(12)
C19 0.0258(14) 0.0571(19) 0.0430(16) 0.0065(14) 0.0132(13) 0.0029(13)
C20 0.064(2) 0.0457(19) 0.077(3) 0.0109(18) 0.037(2) 0.0153(18)
C21 0.086(3) 0.054(2) 0.064(2) -0.0183(19) 0.028(2) -0.004(2)
C22 0.096(4) 0.065(3) 0.156(6) 0.009(3) 0.074(4) 0.036(3)
C23 0.0248(17) 0.156(5) 0.050(2) 0.024(3) 0.0107(16) 0.012(2)
C24 0.035(2) 0.221(8) 0.056(3) -0.040(4) 0.0054(18) -0.014(3)
C25 0.043(2) 0.254(10) 0.084(4) 0.098(5) 0.007(2) 0.021(4)
Cl1 0.0451(4) 0.0507(4) 0.0537(4) -0.0165(3) 0.0204(3) -0.0026(3)
Cl2 0.0274(3) 0.0703(5) 0.0577(5) 0.0030(4) 0.0207(3) 0.0087(3)
Ge1 0.02182(17) 0.0383(2) 0.0411(2) -0.00461(13) 0.01354(14) -0.00158(12)
N1 0.0294(12) 0.0433(14) 0.0460(14) 0.0040(11) 0.0154(11) -0.0009(11)
N2 0.0258(12) 0.0386(13) 0.0417(13) 0.0021(10) 0.0111(10) 0.0008(10)
P1 0.0334(4) 0.0425(4) 0.0630(5) -0.0073(4) 0.0279(4) -0.0065(3)
P2 0.0252(4) 0.0598(5) 0.0390(4) 0.0059(3) 0.0114(3) 0.0093(3)
Pd1 0.02163(13) 0.04662(16) 0.04190(15) -0.00620(9) 0.01367(10) -0.00047(8)

loop_
_atom_type_symbol
_atom_type_description
_atom_type_scat_dispersion_real
_atom_type_scat_dispersion_imag
_atom_type_scat_source
C C 0.0181 0.0091 'International Tables Vol C Tables 4.2.6.8 and 6.1.1.4'
H H 0.0000 0.0000 'International Tables Vol C Tables 4.2.6.8 and 6.1.1.4'
Cl Cl 0.3639 0.7018 'International Tables Vol C Tables 4.2.6.8 and 6.1.1.4'
Ge Ge -1.0885 0.8855 'International Tables Vol C Tables 4.2.6.8 and 6.1.1.4'
N N 0.0311 0.0180 'International Tables Vol C Tables 4.2.6.8 and 6.1.1.4'
P P 0.2955 0.4335 'International Tables Vol C Tables 4.2.6.8 and 6.1.1.4'
Pd Pd 0.1215 3.9337 'International Tables Vol C Tables 4.2.6.8 and 6.1.1.4'

loop_
_geom_angle_atom_site_label_1
_geom_angle_atom_site_label_2
_geom_angle_atom_site_label_3
_geom_angle
_geom_angle_site_symmetry_1
_geom_angle_site_symmetry_3
_geom_angle_publ_flag
C2 C3 C1 111.1(5) . . ?
C2 C3 P1 109.7(3) . . ?
C1 C3 P1 115.9(4) . . ?
C5 C6 C4 112.3(5) . . ?
C5 C6 P1 116.4(4) . . ?
C4 C6 P1 108.7(3) . . ?
C8 C7 P1 115.0(2) . . ?
C9 C8 N1 108.2(3) . . ?
C9 C8 C7 130.8(3) . . ?
N1 C8 C7 121.0(3) . . ?
C8 C9 C10 107.9(3) . . ?
C11 C10 C9 107.8(3) . . ?
C10 C11 N1 107.8(3) . . ?
C10 C11 C12 129.8(3) . . ?
N1 C11 C12 121.9(3) . . ?
C11 C12 C15 113.9(2) . . ?
C11 C12 C14 110.0(3) . . ?
C15 C12 C14 109.0(3) . . ?
C11 C12 C13 108.1(3) . . ?
C15 C12 C13 107.4(3) . . ?
C14 C12 C13 108.1(3) . . ?
C16 C15 N2 107.4(3) . . ?
C16 C15 C12 130.7(3) . . ?
N2 C15 C12 121.2(3) . . ?
C15 C16 C17 108.3(3) . . ?
C18 C17 C16 107.2(3) . . ?
C17 C18 N2 108.5(3) . . ?
C17 C18 C19 130.0(3) . . ?
N2 C18 C19 121.5(3) . . ?
C18 C19 P2 114.8(2) . . ?
C21 C20 C22 110.7(4) . . ?
C21 C20 P2 110.1(3) . . ?
C22 C20 P2 112.7(4) . . ?
C24 C23 C25 113.8(5) . . ?
C24 C23 P2 109.4(4) . . ?
C25 C23 P2 112.5(4) . . ?
N2 Ge1 N1 97.16(11) . . ?
N2 Ge1 Cl1 102.57(8) . . ?
N1 Ge1 Cl1 104.88(9) . . ?
N2 Ge1 Pd1 118.18(8) . . ?
N1 Ge1 Pd1 118.56(8) . . ?
Cl1 Ge1 Pd1 113.07(3) . . ?
C11 N1 C8 108.3(3) . . ?
C11 N1 Ge1 125.7(2) . . ?
C8 N1 Ge1 122.9(2) . . ?
C18 N2 C15 108.6(3) . . ?
C18 N2 Ge1 123.0(2) . . ?
C15 N2 Ge1 127.2(2) . . ?
C6 P1 C3 108.7(2) . . ?
C6 P1 C7 108.1(2) . . ?
C3 P1 C7 104.61(17) . . ?
C6 P1 Pd1 107.37(14) . . ?
C3 P1 Pd1 109.52(18) . . ?
C7 P1 Pd1 118.26(11) . . ?
C23 P2 C20 108.7(2) . . ?
C23 P2 C19 103.08(17) . . ?
C20 P2 C19 103.46(18) . . ?
C23 P2 Pd1 109.56(17) . . ?
C20 P2 Pd1 114.41(13) . . ?
C19 P2 Pd1 116.76(12) . . ?
Ge1 Pd1 P1 88.85(2) . . ?
Ge1 Pd1 P2 88.89(2) . . ?
P1 Pd1 P2 177.51(3) . . ?
Ge1 Pd1 Cl2 178.00(3) . . ?
P1 Pd1 Cl2 89.15(3) . . ?
P2 Pd1 Cl2 93.12(3) . . ?

loop_
_geom_bond_atom_site_label_1
_geom_bond_atom_site_label_2
_geom_bond_distance
_geom_bond_site_symmetry_2
_geom_bond_publ_flag
C1 C3 1.520(8) . ?
C2 C3 1.493(8) . ?
C3 P1 1.848(4) . ?
C4 C6 1.522(6) . ?
C5 C6 1.479(7) . ?
C6 P1 1.844(4) . ?
C7 C8 1.495(5) . ?
C7 P1 1.854(3) . ?
C8 C9 1.358(5) . ?
C8 N1 1.398(4) . ?
C9 C10 1.423(5) . ?
C10 C11 1.372(5) . ?
C11 N1 1.391(4) . ?
C11 C12 1.511(4) . ?
C12 C15 1.517(5) . ?
C12 C14 1.535(5) . ?
C12 C13 1.540(5) . ?
C15 C16 1.357(5) . ?
C15 N2 1.394(4) . ?
C16 C17 1.425(5) . ?
C17 C18 1.357(5) . ?
C18 N2 1.378(4) . ?
C18 C19 1.502(4) . ?
C19 P2 1.845(3) . ?
C20 C21 1.519(7) . ?
C20 C22 1.523(6) . ?
C20 P2 1.838(4) . ?
C23 C24 1.528(9) . ?
C23 C25 1.530(8) . ?
C23 P2 1.837(4) . ?
Cl1 Ge1 2.2070(8) . ?
Cl2 Pd1 2.3707(7) . ?
Ge1 N2 1.851(2) . ?
Ge1 N1 1.851(3) . ?
Ge1 Pd1 2.3001(4) . ?
P1 Pd1 2.3138(9) . ?
P2 Pd1 2.3197(9) . ?
